data_4319379
loop_
_publ_author_name
'Yetta Porter'
'N. S. P. Bhuvanesh'
'P. Shiv Halasyamani'

_publ_section_title
;
 Synthesis and Characterization of Non-centrosymmetric TeSeO4
;
_journal_name_full 'Inorganic Chemistry'
_journal_page_first 1172
_journal_page_last 1175
_journal_paper_doi 10.1021/ic000994u
_journal_volume 40
_journal_year 2001
_chemical_formula_sum 'O4 Se Te'
_chemical_formula_weight 270.56
_chemical_name_systematic
;
 ?
;
_space_group_IT_number 9
_symmetry_cell_setting monoclinic
_symmetry_space_group_name_Hall 'I -2ya'
_symmetry_space_group_name_H-M 'I 1 a 1'
_atom_sites_solution_hydrogens geom
_atom_sites_solution_primary direct
_atom_sites_solution_secondary difmap
_audit_conform_dict_location ftp://ftp.iucr.org/cifdics/cif_core2.1beta.dic
_audit_conform_dict_name cif_core.dic
_audit_conform_dict_version 2.1beta3
_audit_creation_date 2000-07-20T15:30:46-00:00
_audit_creation_method 'WinGX routine CIF_UPDATE'
_cell_angle_alpha 90
_cell_angle_beta 90.825(4)
_cell_angle_gamma 90
_cell_formula_units_Z 4
_cell_length_a 4.3568(9)
_cell_length_b 12.465(3)
_cell_length_c 6.7176(15)
_cell_measurement_temperature 293(2)
_cell_volume 364.78(14)
_computing_structure_refinement 'SHELXL-93 (Sheldrick, 1993)'
_diffrn_ambient_temperature 293(2)
_diffrn_radiation_monochromator graphite
_diffrn_radiation_type MoK\a
_diffrn_radiation_wavelength 0.71073
_diffrn_reflns_av_R_equivalents 0.0358
_diffrn_reflns_av_sigmaI/netI 0.0154
_diffrn_reflns_limit_h_max 5
_diffrn_reflns_limit_h_min -5
_diffrn_reflns_limit_k_max 15
_diffrn_reflns_limit_k_min 0
_diffrn_reflns_limit_l_max 8
_diffrn_reflns_limit_l_min -6
_diffrn_reflns_number 645
_diffrn_reflns_theta_max 27.89
_diffrn_reflns_theta_min 3.27
_exptl_absorpt_coefficient_mu 17.984
_exptl_absorpt_correction_T_max 0.013
_exptl_absorpt_correction_T_min 0.0097
_exptl_absorpt_correction_type refdelf
_exptl_absorpt_process_details
;
        Parkin S,Moezzi B & Hope H, (1995) J. Appl. Cryst. 28, 53-56
        Cubic fit to sin(theta)/lambda - 24 parameters
;
_exptl_crystal_density_diffrn 4.927
_exptl_crystal_F_000 472
_refine_diff_density_max 1.687
_refine_diff_density_min -0.825
_refine_diff_density_rms 0.246
_refine_ls_abs_structure_details 'Flack H D (1983), Acta Cryst. A39, 876-881'
_refine_ls_abs_structure_Flack -0.01(2)
_refine_ls_extinction_coef 0.0013(6)
_refine_ls_extinction_expression Fc^*^=kFc[1+0.001xFc^2^\l^3^/sin(2\q)]^-1/4^
_refine_ls_extinction_method SHELXL
_refine_ls_goodness_of_fit_all 0.839
_refine_ls_goodness_of_fit_gt 0.839
_refine_ls_matrix_type full
_refine_ls_number_parameters 55
_refine_ls_number_reflns 645
_refine_ls_number_restraints 2
_refine_ls_restrained_S_all 0.838
_refine_ls_restrained_S_obs 0.838
_refine_ls_R_factor_all 0.0227
_refine_ls_R_factor_gt 0.0226
_refine_ls_shift/su_max 0.001
_refine_ls_shift/su_mean 0
_refine_ls_structure_factor_coef Fsqd
_refine_ls_weighting_details 'w=1/[\s^2^(Fo^2^)+(0.0600P)^2^+1.9000P] where P=(Fo^2^+2Fc^2^)/3'
_refine_ls_weighting_scheme calc
_refine_ls_wR_factor_all 0.0583
_refine_ls_wR_factor_gt 0.0582
_reflns_number_gt 667
_reflns_number_total 1105
_reflns_threshold_expression >4sigma(I)
_cod_data_source_file ic000994u.cif
_cod_data_source_block TeSeO4
_cod_depositor_comments
;
The following automatic conversions were performed:

'_refine_ls_weighting_scheme' value 'calc
w=1/[\s^2^(Fo^2^)+(0.0600P)^2^+1.9000P] where P=(Fo^2^+2Fc^2^)/3' was
changed to 'calc'. New tag '_refine_ls_weighting_details' was
created. The value of the new tag was set to
'w=1/[\s^2^(Fo^2^)+(0.0600P)^2^+1.9000P] where P=(Fo^2^+2Fc^2^)/3'.

Automatic conversion script
Id: cif_fix_values 3143 2015-03-26 13:38:13Z robertas 
;
_cod_original_cell_volume 364.77(14)
_cod_database_code 4319379
_exptl_absorpt_factor_mur 4.496
_exptl_absorpt_correction_t_ave 0.0111

loop_
_symmetry_equiv_pos_as_xyz
'x, y, z'
'x+1/2, -y, z'
'x+1/2, y+1/2, z+1/2'
'x+1, -y+1/2, z+1/2'

loop_
_atom_site_label
_atom_site_type_symbol
_atom_site_fract_x
_atom_site_fract_y
_atom_site_fract_z
_atom_site_U_iso_or_equiv
_atom_site_adp_type
_atom_site_occupancy
_atom_site_calc_flag
_atom_site_refinement_flags
_atom_site_disorder_group
Te Te 0.5107(2) 0.61156(3) 0.9237(2) 0.0110(2) Uani 1 d . .
Se Se 0.2482(2) 0.87828(5) 0.9302(2) 0.0145(2) Uani 1 d . .
O1 O 0.5241(18) 0.6144(5) 0.6179(12) 0.018(2) Uani 1 d . .
O2A O 0.488(5) 0.5935(17) 1.243(4) 0.023(5) Uiso 0.5 d P .
O2B O 0.526(6) 0.611(2) 1.252(4) 0.033(7) Uiso 0.5 d P .
O3 O 0.1156(10) 0.5468(4) 0.9158(9) 0.0163(10) Uani 1 d . .
O4 O 0.1757(11) 0.7460(4) 0.9185(9) 0.0215(13) Uani 1 d . .

loop_
_atom_site_aniso_label
_atom_site_aniso_U_11
_atom_site_aniso_U_22
_atom_site_aniso_U_33
_atom_site_aniso_U_23
_atom_site_aniso_U_13
_atom_site_aniso_U_12
Te 0.0093(2) 0.0092(2) 0.0145(3) -0.0002(2) -0.00064(14) -0.0008(2)
Se 0.0157(4) 0.0074(3) 0.0204(5) 0.0002(3) 0.0001(3) 0.0010(2)
O1 0.018(4) 0.025(4) 0.012(4) 0.008(2) -0.002(3) 0.005(2)
O3 0.012(2) 0.007(2) 0.029(3) 0.001(2) 0.003(2) 0.002(2)
O4 0.015(2) 0.012(3) 0.037(4) 0.001(3) -0.001(3) 0.000(2)

loop_
_atom_type_symbol
_atom_type_description
_atom_type_scat_dispersion_real
_atom_type_scat_dispersion_imag
_atom_type_scat_source
O O 0.0106 0.006 'International Tables Vol C Tables 4.2.6.8 and 6.1.1.4'
Se Se -0.0929 2.2259 'International Tables Vol C Tables 4.2.6.8 and 6.1.1.4'
Te Te -0.5308 1.6751 'International Tables Vol C Tables 4.2.6.8 and 6.1.1.4'

loop_
_geom_angle_atom_site_label_1
_geom_angle_atom_site_label_2
_geom_angle_atom_site_label_3
_geom_angle
_geom_angle_site_symmetry_1
_geom_angle_site_symmetry_3
_geom_angle_publ_flag
O3 Te O3 77.90(12) . 2_565 ?
O3 Te O1 91.0(3) . . ?
O3 Te O1 88.9(2) 2_565 . ?
O3 Te O2A 85.9(6) . . ?
O3 Te O2A 86.5(6) 2_565 . ?
O1 Te O2A 174.9(6) . . ?
O3 Te O2B 92.4(7) . . ?
O3 Te O2B 91.2(7) 2_565 . ?
O1 Te O2B 176.5(8) . . ?
O2A Te O2B 7.4(8) . . ?
O3 Te O4 74.1(2) . . ?
O3 Te O4 151.9(2) 2_565 . ?
O1 Te O4 90.0(2) . . ?
O2A Te O4 93.1(6) . . ?
O2B Te O4 91.6(7) . . ?
O4 Se O2A 106.7(7) . 4_464 ?
O4 Se O2B 100.0(9) . 4_464 ?
O2A Se O2B 9.4(11) 4_464 4_464 ?
O4 Se O1 102.4(3) . 4_465 ?
O2A Se O1 95.8(9) 4_464 4_465 ?
O2B Se O1 90.9(11) 4_464 4_465 ?
Se O1 Te 134.3(4) 4_464 . ?
Se O2A Te 139.3(13) 4_465 . ?
Se O2B Te 133.2(16) 4_465 . ?
Te O3 Te 128.1(2) . 2_465 ?
Se O4 Te 128.0(3) . . ?

loop_
_geom_bond_atom_site_label_1
_geom_bond_atom_site_label_2
_geom_bond_distance
_geom_bond_site_symmetry_2
_geom_bond_publ_flag
Te O3 1.901(5) . ?
Te O3 2.027(5) 2_565 ?
Te O1 2.057(8) . ?
Te O2A 2.16(2) . ?
Te O2B 2.20(3) . ?
Te O4 2.222(5) . ?
Se O4 1.680(4) . ?
Se O2A 1.68(2) 4_464 ?
Se O2B 1.72(3) 4_464 ?
Se O1 1.732(9) 4_465 ?
O1 Se 1.732(9) 4_464 ?
O2A Se 1.68(2) 4_465 ?
O2B Se 1.72(3) 4_465 ?
O3 Te 2.027(5) 2_465 ?
